data_1550081
loop_
_publ_author_name
'Gotoh, Kazuma'
'Ishida, Hiroyuki'

_publ_section_title
;
 Bis(pyrrolidinium) hexachloridostannate: a redetermination
;
_journal_coeditor_code SU5454
_journal_issue 10
_journal_name_full IUCrData
_journal_paper_doi 10.1107/S2414314618013974
_journal_volume 3
_journal_year 2018
_chemical_formula_iupac '(C4 H10 N)2 [Sn Cl6]'
_chemical_formula_moiety '2(C4 H10 N), Cl6 Sn'
_chemical_formula_sum 'C8 H20 Cl6 N2 Sn'
_chemical_formula_weight 475.67
_chemical_name_systematic
;
Bis(pyrrolidinium) hexachloridostannate
;
_space_group_crystal_system monoclinic
_space_group_IT_number 12
_space_group_name_Hall '-C 2y'
_space_group_name_H-M_alt 'C 1 2/m 1'
_symmetry_space_group_name_Hall '-C 2y'
_symmetry_space_group_name_H-M 'C 1 2/m 1'
_atom_sites_solution_hydrogens mixed
_atom_sites_solution_primary direct
_atom_sites_solution_secondary difmap
_cell_angle_alpha 90.0000
_cell_angle_beta 91.205(2)
_cell_angle_gamma 90.0000
_cell_formula_units_Z 2
_cell_length_a 16.3784(11)
_cell_length_b 7.3134(3)
_cell_length_c 7.1566(4)
_cell_measurement_reflns_used 5181
_cell_measurement_temperature 180.0(10)
_cell_measurement_theta_max 30.02
_cell_measurement_theta_min 3.05
_cell_volume 857.04(8)
_computing_cell_refinement
;
RAPID-AUTO (Rigaku, 2006)
;
_computing_data_collection
;
RAPID-AUTO (Rigaku, 2006)
;
_computing_data_reduction
;
RAPID-AUTO (Rigaku, 2006)
;
_computing_molecular_graphics
;
ORTEP-3 for Windows (Farrugia, 2012)
;
_computing_publication_material
;
CrystalStructure (Rigaku, 2018) and PLATON (Spek, 2009)
;
_computing_structure_refinement
;
<i>SHELXL2018/3</i> (Sheldrick, 2015<i>b</i>)
;
_computing_structure_solution
;
<i>SHELXT2018/2</i> (Sheldrick, 2015<i>a</i>)
;
_diffrn_ambient_temperature 180(2)
_diffrn_detector_area_resol_mean 10.000
_diffrn_measured_fraction_theta_full 0.998
_diffrn_measured_fraction_theta_max 0.999
_diffrn_measurement_device_type 'Rigaku R-AXIS RAPIDII'
_diffrn_measurement_method \w
_diffrn_radiation_type 'Mo K\a'
_diffrn_radiation_wavelength 0.71075
_diffrn_reflns_av_R_equivalents 0.0377
_diffrn_reflns_av_unetI/netI 0.0255
_diffrn_reflns_limit_h_max 22
_diffrn_reflns_limit_h_min -22
_diffrn_reflns_limit_k_max 9
_diffrn_reflns_limit_k_min -10
_diffrn_reflns_limit_l_max 10
_diffrn_reflns_limit_l_min -10
_diffrn_reflns_number 5281
_diffrn_reflns_theta_full 25.242
_diffrn_reflns_theta_max 30.014
_diffrn_reflns_theta_min 3.051
_diffrn_standards_number 0
_exptl_absorpt_coefficient_mu 2.407
_exptl_absorpt_correction_T_max 0.786
_exptl_absorpt_correction_T_min 0.579
_exptl_absorpt_correction_type multi-scan
_exptl_absorpt_process_details
;
(ABSCOR; Higashi, 1995)
;
_exptl_crystal_colour colorless
_exptl_crystal_density_diffrn 1.843
_exptl_crystal_density_method 'not measured'
_exptl_crystal_description platelet
_exptl_crystal_F_000 468.00
_exptl_crystal_size_max 0.200
_exptl_crystal_size_mid 0.200
_exptl_crystal_size_min 0.100
_refine_diff_density_max 0.539
_refine_diff_density_min -1.100
_refine_ls_extinction_method none
_refine_ls_goodness_of_fit_ref 1.086
_refine_ls_hydrogen_treatment mixed
_refine_ls_matrix_type full
_refine_ls_number_parameters 68
_refine_ls_number_reflns 1343
_refine_ls_number_restraints 2
_refine_ls_restrained_S_all 1.085
_refine_ls_R_factor_all 0.0241
_refine_ls_R_factor_gt 0.0236
_refine_ls_shift/su_max 0.001
_refine_ls_shift/su_mean 0.000
_refine_ls_structure_factor_coef Fsqd
_refine_ls_weighting_details 'w=1/[\s^2^(Fo^2^)+(0.0350P)^2^+0.3195P] where P=(Fo^2^+2Fc^2^)/3'
_refine_ls_weighting_scheme calc
_refine_ls_wR_factor_gt 0.0563
_refine_ls_wR_factor_ref 0.0566
_reflns_number_gt 1308
_reflns_number_total 1343
_reflns_threshold_expression 'I > 2\s(I)'
_cod_data_source_file su5454sup1.cif
_cod_data_source_block I
_cod_database_code 1550081

loop_
_space_group_symop_operation_xyz
'x, y, z'
'x, -y, z'
'x+1/2, y+1/2, z'
'x+1/2, -y+1/2, z'
'-x, -y, -z'
'-x, y, -z'
'-x+1/2, -y+1/2, -z'
'-x+1/2, y+1/2, -z'

loop_
_atom_site_type_symbol
_atom_site_label
_atom_site_fract_x
_atom_site_fract_y
_atom_site_fract_z
_atom_site_U_iso_or_equiv
_atom_site_adp_type
_atom_site_calc_flag
_atom_site_occupancy
_atom_site_disorder_assembly
_atom_site_disorder_group
Sn Sn1 0.500000 0.500000 0.000000 0.02448(8) Uani d 1 . .
Cl Cl1 0.61941(4) 0.500000 0.20690(9) 0.03911(14) Uani d 1 . .
Cl Cl2 0.56208(3) 0.26144(5) -0.18554(6) 0.03335(10) Uani d 1 . .
N N1 0.61485(15) 0.000000 0.1846(3) 0.0378(5) Uani d 1 . .
H H1NA 0.590(4) 0.082(6) 0.113(7) 0.057 Uiso d 0.5 A -1
H H1NB 0.595(4) -0.111(5) 0.163(7) 0.057 Uiso d 0.5 B -1
C C1 0.7040(2) -0.015(5) 0.1454(6) 0.054(3) Uani d 0.5 C -1
H H1A 0.718653 -0.141991 0.112102 0.065 Uiso calc 0.5 C -1
H H1B 0.719081 0.067232 0.041717 0.065 Uiso calc 0.5 C -1
C C2 0.7455(2) 0.0412(6) 0.3229(7) 0.0512(12) Uani d 0.5 C -1
H H2A 0.750038 0.175930 0.331790 0.061 Uiso calc 0.5 C -1
H H2B 0.800714 -0.013262 0.334683 0.061 Uiso calc 0.5 C -1
C C3 0.6886(2) -0.0348(6) 0.4717(5) 0.0419(13) Uani d 0.5 C -1
H H3A 0.694280 -0.169065 0.484205 0.050 Uiso calc 0.5 C -1
H H3B 0.699197 0.023171 0.594843 0.050 Uiso calc 0.5 C -1
C C4 0.60557(18) 0.017(3) 0.3925(4) 0.034(3) Uani d 0.5 C -1
H H4A 0.562866 -0.066758 0.437619 0.041 Uiso calc 0.5 C -1
H H4B 0.591198 0.143984 0.427417 0.041 Uiso calc 0.5 C -1

loop_
_atom_site_aniso_label
_atom_site_aniso_U_11
_atom_site_aniso_U_22
_atom_site_aniso_U_33
_atom_site_aniso_U_12
_atom_site_aniso_U_13
_atom_site_aniso_U_23
Sn1 0.02747(11) 0.01710(11) 0.02918(12) 0.000 0.00770(7) 0.000
Cl1 0.0362(3) 0.0386(3) 0.0423(3) 0.000 -0.0047(2) 0.000
Cl2 0.0398(2) 0.02416(18) 0.0366(2) 0.00185(14) 0.01405(15) -0.00506(14)
N1 0.0375(11) 0.0426(12) 0.0334(10) 0.000 0.0050(8) 0.000
C1 0.0469(16) 0.059(10) 0.0573(18) 0.002(4) 0.0289(14) -0.009(6)
C2 0.0279(14) 0.047(3) 0.079(3) -0.0078(14) 0.0107(15) -0.0076(19)
C3 0.0323(14) 0.044(4) 0.0490(16) 0.0022(14) -0.0033(12) 0.0092(16)
C4 0.0279(11) 0.044(8) 0.0313(10) 0.006(3) 0.0072(8) 0.004(2)

loop_
_atom_type_symbol
_atom_type_description
_atom_type_scat_dispersion_real
_atom_type_scat_dispersion_imag
_atom_type_scat_source
C C 0.0033 0.0016 'International Tables Vol C Tables 4.2.6.8 and 6.1.1.4'
H H 0.0000 0.0000 'International Tables Vol C Tables 4.2.6.8 and 6.1.1.4'
N N 0.0061 0.0033 'International Tables Vol C Tables 4.2.6.8 and 6.1.1.4'
Cl Cl 0.1484 0.1585 'International Tables Vol C Tables 4.2.6.8 and 6.1.1.4'
Sn Sn -0.6537 1.4246 'International Tables Vol C Tables 4.2.6.8 and 6.1.1.4'

loop_
_geom_angle_atom_site_label_1
_geom_angle_atom_site_label_2
_geom_angle_atom_site_label_3
_geom_angle_site_symmetry_1
_geom_angle_site_symmetry_3
_geom_angle
Cl1 Sn1 Cl1 5_665 . 180.0
Cl1 Sn1 Cl2 5_665 . 90.439(16)
Cl1 Sn1 Cl2 . . 89.560(16)
Cl1 Sn1 Cl2 5_665 5_665 89.561(16)
Cl1 Sn1 Cl2 . 5_665 90.440(16)
Cl2 Sn1 Cl2 . 5_665 180.000(18)
Cl1 Sn1 Cl2 5_665 6_655 89.561(16)
Cl1 Sn1 Cl2 . 6_655 90.440(16)
Cl2 Sn1 Cl2 . 6_655 88.151(19)
Cl2 Sn1 Cl2 5_665 6_655 91.849(19)
Cl1 Sn1 Cl2 5_665 2_565 90.439(16)
Cl1 Sn1 Cl2 . 2_565 89.560(16)
Cl2 Sn1 Cl2 . 2_565 91.849(19)
Cl2 Sn1 Cl2 5_665 2_565 88.151(19)
Cl2 Sn1 Cl2 6_655 2_565 180.000(13)
C1 N1 C4 . . 108.1(3)
C1 N1 H1NA . . 112(5)
C4 N1 H1NA . . 118(4)
C1 N1 H1NB . . 105(5)
C4 N1 H1NB . . 102(4)
H1NA N1 H1NB . . 110(4)
C2 C1 N1 . . 104.5(7)
C2 C1 H1A . . 110.9
N1 C1 H1A . . 110.9
C2 C1 H1B . . 110.9
N1 C1 H1B . . 110.9
H1A C1 H1B . . 108.9
C1 C2 C3 . . 102.7(7)
C1 C2 H2A . . 111.2
C3 C2 H2A . . 111.2
C1 C2 H2B . . 111.2
C3 C2 H2B . . 111.2
H2A C2 H2B . . 109.1
C4 C3 C2 . . 101.7(5)
C4 C3 H3A . . 111.4
C2 C3 H3A . . 111.4
C4 C3 H3B . . 111.4
C2 C3 H3B . . 111.4
H3A C3 H3B . . 109.3
N1 C4 C3 . . 104.0(5)
N1 C4 H4A . . 111.0
C3 C4 H4A . . 111.0
N1 C4 H4B . . 111.0
C3 C4 H4B . . 111.0
H4A C4 H4B . . 109.0

loop_
_geom_bond_atom_site_label_1
_geom_bond_atom_site_label_2
_geom_bond_site_symmetry_2
_geom_bond_distance
Sn1 Cl1 5_665 2.4281(6)
Sn1 Cl1 . 2.4281(6)
Sn1 Cl2 . 2.4285(4)
Sn1 Cl2 5_665 2.4285(4)
Sn1 Cl2 6_655 2.4285(4)
Sn1 Cl2 2_565 2.4285(4)
N1 C1 . 1.497(5)
N1 C4 . 1.504(4)
N1 H1NA . 0.883(19)
N1 H1NB . 0.89(2)
C1 C2 . 1.486(12)
C1 H1A . 0.9900
C1 H1B . 0.9900
C2 C3 . 1.534(5)
C2 H2A . 0.9900
C2 H2B . 0.9900
C3 C4 . 1.512(8)
C3 H3A . 0.9900
C3 H3B . 0.9900
C4 H4A . 0.9900
C4 H4B . 0.9900

loop_
_geom_hbond_atom_site_label_D
_geom_hbond_atom_site_label_H
_geom_hbond_atom_site_label_A
_geom_hbond_site_symmetry_A
_geom_hbond_distance_DH
_geom_hbond_distance_HA
_geom_hbond_distance_DA
_geom_hbond_angle_DHA
_geom_hbond_publ_flag
N1 H1NA Cl2 . 0.88(5) 2.54(5) 3.365(2) 156(5) y
N1 H1NB Cl2 5_655 0.89(4) 2.81(6) 3.472(2) 133(5) y
N1 H1NB Cl2 2_555 0.89(4) 2.77(5) 3.365(2) 126(4) y

loop_
_geom_torsion_atom_site_label_1
_geom_torsion_atom_site_label_2
_geom_torsion_atom_site_label_3
_geom_torsion_atom_site_label_4
_geom_torsion
C4 N1 C1 C2 -14(2)
N1 C1 C2 C3 36(2)
C1 C2 C3 C4 -43.9(15)
C1 N1 C4 C3 -13(2)
C2 C3 C4 N1 34.7(13)

_cod_database_fobs_code 1550081
